data_4325567
loop_
_publ_author_name
'Javier A. Cabeza'
'Pablo Garc\'ia-\'Alvarez'
'Diego Polo'

_publ_contact_author_address
;
Departamento de Qu\'imica Org\'anica e Inorg\'anica 
       Facultad de Qu\'imica 
       Universidad de Oviedo 
       Avda. Juli\'an Claver\'ia, 8 
       33006 Oviedo 
       Spain  
;
_publ_contact_author_email jac@uniovi.es
_publ_contact_author_fax '+34 985103446'
_publ_contact_author_name 'Javier A. Cabeza'
_publ_contact_author_phone '+34 985103501'
_publ_section_title
;
 Reactivity of Diaminogermylenes with Ruthenium Carbonyl: Ru3Ge3 and RuGe2
 Derivatives
;
_journal_name_full 'Inorganic Chemistry'
_journal_page_first 6195
_journal_page_last 6199
_journal_paper_doi 10.1021/ic2009682
_journal_volume 50
_journal_year 2011
_chemical_formula_moiety 'C27 H72 Ge2 N4 O3 Ru Si8'
_chemical_formula_sum 'C27 H72 Ge2 N4 O3 Ru Si8'
_chemical_formula_weight 971.86
_chemical_name_systematic
;
 ?
;
_space_group_IT_number 29
_symmetry_cell_setting orthorhombic
_symmetry_space_group_name_Hall 'P 2c -2b'
_symmetry_space_group_name_H-M 'P b c 21'
_atom_sites_solution_hydrogens geom
_atom_sites_solution_primary direct
_atom_sites_solution_secondary difmap
_audit_creation_method SHELXL-97
_cell_angle_alpha 90.00
_cell_angle_beta 90.00
_cell_angle_gamma 90.00
_cell_formula_units_Z 8
_cell_length_a 14.78460(10)
_cell_length_b 21.2709(2)
_cell_length_c 31.7140(3)
_cell_measurement_reflns_used 31055
_cell_measurement_temperature 100(2)
_cell_measurement_theta_max 74.7255
_cell_measurement_theta_min 2.8751
_cell_volume 9973.47(15)
_computing_cell_refinement
;
CrysAlisPro, Oxford Diffraction Ltd.,
Version 1.171.34.36 (release 02-08-2010 CrysAlis171 .NET)
(compiled Aug  2 2010,13:00:58)
;
_computing_data_collection
;
CrysAlisPro, Oxford Diffraction Ltd.,
Version 1.171.34.36 (release 02-08-2010 CrysAlis171 .NET)
(compiled Aug  2 2010,13:00:58)
;
_computing_data_reduction
;
CrysAlisPro, Oxford Diffraction Ltd.,
Version 1.171.34.36 (release 02-08-2010 CrysAlis171 .NET)
(compiled Aug  2 2010,13:00:58)
;
_computing_molecular_graphics 'PLATON (Spek, 2008)'
_computing_publication_material 'SHELXL-97 (Sheldrick, 2008)'
_computing_structure_refinement 'SHELXL-97 (Sheldrick, 2008)'
_computing_structure_solution 'SIR-97 (Giacovazzo, 1999)'
_diffrn_ambient_temperature 100(2)
_diffrn_measured_fraction_theta_full 0.995
_diffrn_measured_fraction_theta_max 0.995
_diffrn_measurement_device_type 'Xcalibur, Onyx, Nova'
_diffrn_radiation_monochromator mirror
_diffrn_radiation_source 'Nova (Cu) X-ray Source'
_diffrn_radiation_type CuK\a
_diffrn_radiation_wavelength 1.54180
_diffrn_reflns_av_R_equivalents 0.0000
_diffrn_reflns_av_sigmaI/netI 0.0740
_diffrn_reflns_limit_h_max 16
_diffrn_reflns_limit_h_min 0
_diffrn_reflns_limit_k_max 23
_diffrn_reflns_limit_k_min 0
_diffrn_reflns_limit_l_max 35
_diffrn_reflns_limit_l_min -31
_diffrn_reflns_number 12284
_diffrn_reflns_theta_full 60.00
_diffrn_reflns_theta_max 60.00
_diffrn_reflns_theta_min 2.79
_exptl_absorpt_coefficient_mu 5.913
_exptl_absorpt_correction_T_max 0.1965
_exptl_absorpt_correction_T_min 0.0934
_exptl_absorpt_correction_type refdelf
_exptl_absorpt_process_details
;
Parkin S,Moezzi B & Hope H, (1995) J. Appl. Cryst. 28, 53-56
cubic fit to sin(theta)/lambda - 24 parameters
;
_exptl_crystal_colour orange
_exptl_crystal_density_diffrn 1.294
_exptl_crystal_description fragment
_exptl_crystal_F_000 4048
_exptl_crystal_size_max 0.6400
_exptl_crystal_size_mid 0.4885
_exptl_crystal_size_min 0.3754
_refine_diff_density_max 1.307
_refine_diff_density_min -1.394
_refine_diff_density_rms 0.145
_refine_ls_abs_structure_details 'Flack H D (1983), Acta Cryst. A39, 876-881'
_refine_ls_abs_structure_Flack 0.066(9)
_refine_ls_extinction_method none
_refine_ls_goodness_of_fit_ref 1.067
_refine_ls_hydrogen_treatment constr
_refine_ls_matrix_type full
_refine_ls_number_parameters 859
_refine_ls_number_reflns 12284
_refine_ls_number_restraints 1
_refine_ls_restrained_S_all 1.067
_refine_ls_R_factor_all 0.0620
_refine_ls_R_factor_gt 0.0609
_refine_ls_shift/su_max 0.001
_refine_ls_shift/su_mean 0.000
_refine_ls_structure_factor_coef Fsqd
_refine_ls_weighting_details 'calc w=1/[\s^2^(Fo^2^)+(0.1142P)^2^+0.0000P] where P=(Fo^2^+2Fc^2^)/3'
_refine_ls_weighting_scheme calc
_refine_ls_wR_factor_gt 0.1524
_refine_ls_wR_factor_ref 0.1536
_reflns_number_gt 12004
_reflns_number_total 12284
_reflns_threshold_expression >2sigma(I)
_cod_data_source_file ic2009682_si_002_1.cif
_cod_data_source_block pc45_100ksp
_cod_database_code 4325567

loop_
_symmetry_equiv_pos_as_xyz
'x, y, z'
'-x, -y, z+1/2'
'-x, y+1/2, z'
'x, -y+1/2, z+1/2'

loop_
_atom_site_label
_atom_site_type_symbol
_atom_site_fract_x
_atom_site_fract_y
_atom_site_fract_z
_atom_site_U_iso_or_equiv
_atom_site_adp_type
_atom_site_occupancy
_atom_site_symmetry_multiplicity
_atom_site_calc_flag
_atom_site_refinement_flags
C1 C 0.6348(6) 0.2504(4) 0.5335(3) 0.0373(18) Uani 1 1 d .
H1A H 0.6398 0.2054 0.5325 0.056 Uiso 1 1 calc R
H1B H 0.6219 0.2661 0.5057 0.056 Uiso 1 1 calc R
H1C H 0.5868 0.2620 0.5523 0.056 Uiso 1 1 calc R
C2 C 0.8332(6) 0.2582(4) 0.5136(3) 0.040(2) Uani 1 1 d .
H2A H 0.8905 0.2761 0.5212 0.060 Uiso 1 1 calc R
H2B H 0.8167 0.2719 0.4858 0.060 Uiso 1 1 calc R
H2C H 0.8375 0.2132 0.5140 0.060 Uiso 1 1 calc R
C3 C 0.7290(6) 0.3716(4) 0.5465(3) 0.0371(18) Uani 1 1 d .
H3A H 0.6816 0.3858 0.5648 0.056 Uiso 1 1 calc R
H3B H 0.7134 0.3810 0.5178 0.056 Uiso 1 1 calc R
H3C H 0.7844 0.3925 0.5536 0.056 Uiso 1 1 calc R
C4 C 0.9031(7) 0.2701(5) 0.6813(4) 0.052(3) Uani 1 1 d .
H4A H 0.9281 0.2309 0.6718 0.078 Uiso 1 1 calc R
H4B H 0.8587 0.2622 0.7027 0.078 Uiso 1 1 calc R
H4C H 0.9504 0.2960 0.6925 0.078 Uiso 1 1 calc R
C5 C 0.7859(7) 0.3794(4) 0.6606(3) 0.044(2) Uani 1 1 d .
H5A H 0.7587 0.4049 0.6390 0.066 Uiso 1 1 calc R
H5B H 0.8277 0.4043 0.6766 0.066 Uiso 1 1 calc R
H5C H 0.7396 0.3634 0.6789 0.066 Uiso 1 1 calc R
C6 C 0.9411(6) 0.3429(4) 0.5998(3) 0.044(2) Uani 1 1 d .
H6A H 0.9796 0.3089 0.5912 0.066 Uiso 1 1 calc R
H6B H 0.9761 0.3736 0.6148 0.066 Uiso 1 1 calc R
H6C H 0.9146 0.3621 0.5753 0.066 Uiso 1 1 calc R
C7 C 0.7698(7) 0.0973(5) 0.5599(3) 0.047(2) Uani 1 1 d .
H7A H 0.7202 0.0698 0.5663 0.070 Uiso 1 1 calc R
H7B H 0.8038 0.0804 0.5367 0.070 Uiso 1 1 calc R
H7C H 0.7469 0.1381 0.5524 0.070 Uiso 1 1 calc R
C8 C 0.8841(7) 0.0230(4) 0.6201(4) 0.048(2) Uani 1 1 d .
H8A H 0.9298 0.0241 0.6416 0.073 Uiso 1 1 calc R
H8B H 0.9083 0.0041 0.5951 0.073 Uiso 1 1 calc R
H8C H 0.8335 -0.0013 0.6299 0.073 Uiso 1 1 calc R
C9 C 0.9497(6) 0.1495(4) 0.5940(4) 0.046(2) Uani 1 1 d .
H9A H 0.9332 0.1915 0.5862 0.069 Uiso 1 1 calc R
H9B H 0.9795 0.1293 0.5708 0.069 Uiso 1 1 calc R
H9C H 0.9897 0.1508 0.6178 0.069 Uiso 1 1 calc R
C10 C 0.7504(6) 0.0265(4) 0.7103(3) 0.043(2) Uani 1 1 d .
H10A H 0.7308 0.0201 0.7388 0.064 Uiso 1 1 calc R
H10B H 0.7972 -0.0030 0.7035 0.064 Uiso 1 1 calc R
H10C H 0.7002 0.0207 0.6915 0.064 Uiso 1 1 calc R
C11 C 0.7315(7) 0.1573(5) 0.7453(3) 0.049(2) Uani 1 1 d .
H11A H 0.7392 0.2012 0.7394 0.073 Uiso 1 1 calc R
H11B H 0.7547 0.1482 0.7729 0.073 Uiso 1 1 calc R
H11C H 0.6683 0.1469 0.7443 0.073 Uiso 1 1 calc R
C12 C 0.9171(6) 0.1095(5) 0.7219(4) 0.049(2) Uani 1 1 d .
H12A H 0.9551 0.0965 0.6990 0.074 Uiso 1 1 calc R
H12B H 0.9248 0.0811 0.7452 0.074 Uiso 1 1 calc R
H12C H 0.9336 0.1512 0.7306 0.074 Uiso 1 1 calc R
C13 C 0.1742(7) 0.2178(5) 0.5548(4) 0.051(2) Uani 1 1 d .
H13A H 0.1386 0.2290 0.5790 0.076 Uiso 1 1 calc R
H13B H 0.1902 0.1741 0.5564 0.076 Uiso 1 1 calc R
H13C H 0.1398 0.2252 0.5297 0.076 Uiso 1 1 calc R
C14 C 0.3587(7) 0.2336(4) 0.5123(3) 0.045(2) Uani 1 1 d .
H14A H 0.4125 0.2589 0.5116 0.068 Uiso 1 1 calc R
H14B H 0.3300 0.2347 0.4852 0.068 Uiso 1 1 calc R
H14C H 0.3744 0.1911 0.5192 0.068 Uiso 1 1 calc R
C15 C 0.2433(7) 0.3454(5) 0.5323(4) 0.052(2) Uani 1 1 d .
H15A H 0.2050 0.3398 0.5082 0.078 Uiso 1 1 calc R
H15B H 0.2963 0.3686 0.5242 0.078 Uiso 1 1 calc R
H15C H 0.2111 0.3683 0.5536 0.078 Uiso 1 1 calc R
C16 C 0.1854(6) 0.3454(4) 0.6463(4) 0.050(3) Uani 1 1 d .
H16A H 0.1545 0.3419 0.6198 0.075 Uiso 1 1 calc R
H16B H 0.1728 0.3858 0.6586 0.075 Uiso 1 1 calc R
H16C H 0.1648 0.3129 0.6650 0.075 Uiso 1 1 calc R
C17 C 0.3606(6) 0.3316(4) 0.6939(3) 0.0402(19) Uani 1 1 d .
H17A H 0.3427 0.2925 0.7066 0.060 Uiso 1 1 calc R
H17B H 0.3384 0.3659 0.7106 0.060 Uiso 1 1 calc R
H17C H 0.4254 0.3336 0.6925 0.060 Uiso 1 1 calc R
C18 C 0.3571(6) 0.4114(4) 0.6133(4) 0.046(2) Uani 1 1 d .
H18A H 0.4143 0.4026 0.6002 0.068 Uiso 1 1 calc R
H18B H 0.3651 0.4427 0.6348 0.068 Uiso 1 1 calc R
H18C H 0.3155 0.4266 0.5924 0.068 Uiso 1 1 calc R
C19 C 0.4993(7) 0.1024(5) 0.5486(3) 0.052(2) Uani 1 1 d .
H19A H 0.4927 0.1446 0.5383 0.078 Uiso 1 1 calc R
H19B H 0.5145 0.0749 0.5257 0.078 Uiso 1 1 calc R
H19C H 0.5466 0.1012 0.5694 0.078 Uiso 1 1 calc R
C20 C 0.3056(7) 0.0612(4) 0.5286(3) 0.045(2) Uani 1 1 d .
H20A H 0.2466 0.0543 0.5404 0.067 Uiso 1 1 calc R
H20B H 0.3238 0.0249 0.5129 0.067 Uiso 1 1 calc R
H20C H 0.3039 0.0971 0.5103 0.067 Uiso 1 1 calc R
C21 C 0.4128(7) -0.0025(4) 0.5981(4) 0.051(3) Uani 1 1 d .
H21A H 0.4612 0.0014 0.6181 0.076 Uiso 1 1 calc R
H21B H 0.4293 -0.0322 0.5766 0.076 Uiso 1 1 calc R
H21C H 0.3592 -0.0169 0.6122 0.076 Uiso 1 1 calc R
C22 C 0.3302(6) 0.0584(5) 0.6933(3) 0.043(2) Uani 1 1 d .
H22A H 0.3604 0.0230 0.6809 0.065 Uiso 1 1 calc R
H22B H 0.2863 0.0438 0.7134 0.065 Uiso 1 1 calc R
H22C H 0.3736 0.0846 0.7072 0.065 Uiso 1 1 calc R
C23 C 0.1785(6) 0.0572(4) 0.6262(3) 0.0379(18) Uani 1 1 d .
H23A H 0.1460 0.0822 0.6060 0.057 Uiso 1 1 calc R
H23B H 0.1378 0.0433 0.6478 0.057 Uiso 1 1 calc R
H23C H 0.2043 0.0213 0.6123 0.057 Uiso 1 1 calc R
C24 C 0.2163(6) 0.1744(4) 0.6773(3) 0.041(2) Uani 1 1 d .
H24A H 0.2621 0.2036 0.6860 0.061 Uiso 1 1 calc R
H24B H 0.1834 0.1601 0.7016 0.061 Uiso 1 1 calc R
H24C H 0.1755 0.1948 0.6582 0.061 Uiso 1 1 calc R
C25 C 0.7640(8) 0.1482(5) 0.4101(4) 0.065(3) Uani 1 1 d .
H25A H 0.7629 0.1101 0.4264 0.098 Uiso 1 1 calc R
H25B H 0.7694 0.1836 0.4287 0.098 Uiso 1 1 calc R
H25C H 0.8147 0.1473 0.3912 0.098 Uiso 1 1 calc R
C26 C 0.6732(7) 0.2236(4) 0.3407(5) 0.063(4) Uani 1 1 d .
H26A H 0.7283 0.2173 0.3252 0.095 Uiso 1 1 calc R
H26B H 0.6772 0.2620 0.3564 0.095 Uiso 1 1 calc R
H26C H 0.6233 0.2259 0.3214 0.095 Uiso 1 1 calc R
C27 C 0.5629(8) 0.1785(6) 0.4184(4) 0.058(3) Uani 1 1 d .
H27A H 0.5072 0.1860 0.4036 0.087 Uiso 1 1 calc R
H27B H 0.5809 0.2161 0.4329 0.087 Uiso 1 1 calc R
H27C H 0.5545 0.1452 0.4384 0.087 Uiso 1 1 calc R
C28 C 0.6109(6) 0.1159(5) 0.2561(3) 0.044(2) Uani 1 1 d .
H28A H 0.6346 0.1576 0.2596 0.066 Uiso 1 1 calc R
H28B H 0.5688 0.1155 0.2330 0.066 Uiso 1 1 calc R
H28C H 0.6596 0.0874 0.2502 0.066 Uiso 1 1 calc R
C29 C 0.4999(6) 0.0135(5) 0.2935(3) 0.045(2) Uani 1 1 d .
H29A H 0.5461 -0.0144 0.2834 0.067 Uiso 1 1 calc R
H29B H 0.4548 0.0190 0.2720 0.067 Uiso 1 1 calc R
H29C H 0.4725 -0.0040 0.3182 0.067 Uiso 1 1 calc R
C30 C 0.4552(6) 0.1457(5) 0.3179(3) 0.042(2) Uani 1 1 d .
H30A H 0.4217 0.1307 0.3418 0.064 Uiso 1 1 calc R
H30B H 0.4160 0.1480 0.2938 0.064 Uiso 1 1 calc R
H30C H 0.4788 0.1868 0.3240 0.064 Uiso 1 1 calc R
C31 C 0.6340(8) 0.0156(7) 0.4638(4) 0.069(4) Uani 1 1 d .
H31A H 0.6474 0.0562 0.4522 0.103 Uiso 1 1 calc R
H31B H 0.6892 -0.0076 0.4673 0.103 Uiso 1 1 calc R
H31C H 0.6050 0.0205 0.4906 0.103 Uiso 1 1 calc R
C32 C 0.4526(6) 0.0184(7) 0.4148(4) 0.057(3) Uani 1 1 d .
H32A H 0.4690 0.0560 0.3999 0.086 Uiso 1 1 calc R
H32B H 0.4226 0.0294 0.4406 0.086 Uiso 1 1 calc R
H32C H 0.4126 -0.0063 0.3977 0.086 Uiso 1 1 calc R
C33 C 0.5170(9) -0.0985(8) 0.4581(4) 0.077(4) Uani 1 1 d .
H33A H 0.4727 -0.1211 0.4421 0.116 Uiso 1 1 calc R
H33B H 0.4906 -0.0846 0.4842 0.116 Uiso 1 1 calc R
H33C H 0.5675 -0.1255 0.4640 0.116 Uiso 1 1 calc R
C34 C 0.4823(7) -0.1407(5) 0.3467(4) 0.055(3) Uani 1 1 d .
H34A H 0.4616 -0.1139 0.3243 0.083 Uiso 1 1 calc R
H34B H 0.4474 -0.1326 0.3717 0.083 Uiso 1 1 calc R
H34C H 0.4751 -0.1839 0.3386 0.083 Uiso 1 1 calc R
C35 C 0.6474(8) -0.1887(5) 0.3945(4) 0.058(3) Uani 1 1 d .
H35A H 0.6075 -0.1921 0.4183 0.087 Uiso 1 1 calc R
H35B H 0.7072 -0.1786 0.4042 0.087 Uiso 1 1 calc R
H35C H 0.6488 -0.2280 0.3797 0.087 Uiso 1 1 calc R
C36 C 0.6650(6) -0.1340(5) 0.3048(3) 0.044(2) Uani 1 1 d .
H36A H 0.6501 -0.0993 0.2868 0.066 Uiso 1 1 calc R
H36B H 0.6458 -0.1726 0.2919 0.066 Uiso 1 1 calc R
H36C H 0.7293 -0.1352 0.3092 0.066 Uiso 1 1 calc R
C37 C 1.0100(6) 0.1414(4) 0.4491(3) 0.041(2) Uani 1 1 d .
H37A H 1.0378 0.1583 0.4740 0.061 Uiso 1 1 calc R
H37B H 0.9907 0.0990 0.4545 0.061 Uiso 1 1 calc R
H37C H 0.9586 0.1666 0.4416 0.061 Uiso 1 1 calc R
C38 C 1.1161(7) 0.2270(4) 0.3938(4) 0.047(2) Uani 1 1 d .
H38A H 1.1395 0.2463 0.4189 0.071 Uiso 1 1 calc R
H38B H 1.0603 0.2470 0.3860 0.071 Uiso 1 1 calc R
H38C H 1.1591 0.2315 0.3713 0.071 Uiso 1 1 calc R
C39 C 1.2045(6) 0.1074(4) 0.4218(3) 0.044(2) Uani 1 1 d .
H39A H 1.1960 0.0639 0.4287 0.066 Uiso 1 1 calc R
H39B H 1.2254 0.1296 0.4463 0.066 Uiso 1 1 calc R
H39C H 1.2485 0.1111 0.3997 0.066 Uiso 1 1 calc R
C40 C 1.0401(6) 0.0828(4) 0.2601(3) 0.0368(18) Uani 1 1 d .
H40A H 1.0578 0.0403 0.2659 0.055 Uiso 1 1 calc R
H40B H 1.0694 0.0969 0.2348 0.055 Uiso 1 1 calc R
H40C H 0.9757 0.0847 0.2564 0.055 Uiso 1 1 calc R
C41 C 1.2012(7) 0.1475(5) 0.2993(3) 0.050(2) Uani 1 1 d .
H41A H 1.2231 0.1741 0.3215 0.075 Uiso 1 1 calc R
H41B H 1.2130 0.1669 0.2725 0.075 Uiso 1 1 calc R
H41C H 1.2314 0.1075 0.3006 0.075 Uiso 1 1 calc R
C42 C 1.0179(7) 0.2138(4) 0.2967(3) 0.046(2) Uani 1 1 d .
H42A H 0.9561 0.2116 0.3058 0.069 Uiso 1 1 calc R
H42B H 1.0200 0.2239 0.2672 0.069 Uiso 1 1 calc R
H42C H 1.0490 0.2457 0.3124 0.069 Uiso 1 1 calc R
C43 C 1.1955(6) -0.0203(4) 0.3388(3) 0.0353(18) Uani 1 1 d .
H43A H 1.1569 -0.0182 0.3145 0.053 Uiso 1 1 calc R
H43B H 1.2502 -0.0421 0.3316 0.053 Uiso 1 1 calc R
H43C H 1.2098 0.0215 0.3481 0.053 Uiso 1 1 calc R
C44 C 1.2215(6) -0.0857(5) 0.4248(3) 0.043(2) Uani 1 1 d .
H44A H 1.2459 -0.0480 0.4369 0.065 Uiso 1 1 calc R
H44B H 1.2694 -0.1097 0.4122 0.065 Uiso 1 1 calc R
H44C H 1.1928 -0.1102 0.4464 0.065 Uiso 1 1 calc R
C45 C 1.0934(7) -0.1388(4) 0.3584(4) 0.045(2) Uani 1 1 d .
H45A H 1.0616 -0.1632 0.3792 0.068 Uiso 1 1 calc R
H45B H 1.1439 -0.1626 0.3480 0.068 Uiso 1 1 calc R
H45C H 1.0533 -0.1291 0.3355 0.068 Uiso 1 1 calc R
C46 C 1.0762(7) -0.0084(4) 0.5008(3) 0.041(2) Uani 1 1 d .
H46A H 1.1371 -0.0235 0.4975 0.061 Uiso 1 1 calc R
H46B H 1.0526 -0.0222 0.5274 0.061 Uiso 1 1 calc R
H46C H 1.0760 0.0367 0.4998 0.061 Uiso 1 1 calc R
C47 C 0.9981(7) -0.1277(4) 0.4646(3) 0.043(2) Uani 1 1 d .
H47A H 0.9564 -0.1459 0.4448 0.064 Uiso 1 1 calc R
H47B H 0.9782 -0.1365 0.4928 0.064 Uiso 1 1 calc R
H47C H 1.0571 -0.1455 0.4603 0.064 Uiso 1 1 calc R
C48 C 0.8843(6) -0.0121(4) 0.4653(3) 0.0348(17) Uani 1 1 d .
H48A H 0.8465 -0.0256 0.4424 0.052 Uiso 1 1 calc R
H48B H 0.8841 0.0330 0.4668 0.052 Uiso 1 1 calc R
H48C H 0.8616 -0.0291 0.4913 0.052 Uiso 1 1 calc R
C100 C 0.5590(5) 0.2990(4) 0.6385(3) 0.0325(18) Uani 1 1 d .
C101 C 0.5532(5) 0.1219(4) 0.6627(3) 0.0320(18) Uani 1 1 d .
C102 C 0.5288(6) 0.2272(4) 0.7170(3) 0.0341(18) Uani 1 1 d .
C200 C 0.8318(6) 0.0838(5) 0.3078(3) 0.039(2) Uani 1 1 d .
C201 C 0.8514(5) -0.0759(5) 0.3616(3) 0.041(2) Uani 1 1 d .
C202 C 0.8675(6) -0.0347(5) 0.2753(3) 0.045(2) Uani 1 1 d .
N1 n 0.7728(4) 0.2635(3) 0.6059(2) 0.0269(13) Uani 1 1 d .
N2 n 0.7848(4) 0.1383(3) 0.6510(2) 0.0301(14) Uani 1 1 d .
N3 n 0.3331(4) 0.2713(3) 0.6046(2) 0.0253(12) Uani 1 1 d .
N4 n 0.3487(4) 0.1313(3) 0.6103(2) 0.0253(13) Uani 1 1 d .
N5 n 0.6270(5) 0.0855(3) 0.3509(2) 0.0348(15) Uani 1 1 d .
N6 n 0.6173(5) -0.0489(3) 0.3801(2) 0.0322(14) Uani 1 1 d .
N7 n 1.0515(4) 0.1032(3) 0.3573(2) 0.0300(14) Uani 1 1 d .
N8 n 1.0462(4) -0.0198(3) 0.4049(2) 0.0276(14) Uani 1 1 d .
O100 O 0.5659(4) 0.3499(3) 0.6272(2) 0.0434(15) Uani 1 1 d .
O101 O 0.5563(4) 0.0697(3) 0.6655(3) 0.0530(19) Uani 1 1 d .
O102 O 0.5139(5) 0.2344(3) 0.7536(2) 0.0463(15) Uani 1 1 d .
O200 O 0.8253(5) 0.1332(3) 0.2922(3) 0.0558(19) Uani 1 1 d .
O201 O 0.8552(5) -0.1240(3) 0.3796(3) 0.0514(18) Uani 1 1 d .
O202 O 0.8801(5) -0.0568(4) 0.2420(2) 0.063(2) Uani 1 1 d .
Si1 Si 0.74376(15) 0.28470(9) 0.55269(7) 0.0291(4) Uani 1 1 d .
Si2 Si 0.84792(14) 0.31162(10) 0.63533(7) 0.0317(5) Uani 1 1 d .
Si3 Si 0.84633(14) 0.10455(10) 0.60809(8) 0.0340(5) Uani 1 1 d .
Si4 Si 0.79528(16) 0.10876(11) 0.70445(8) 0.0348(5) Uani 1 1 d .
Si5 Si 0.31098(14) 0.33709(10) 0.63768(8) 0.0321(4) Uani 1 1 d .
Si6 Si 0.27790(15) 0.26591(11) 0.55373(7) 0.0345(5) Uani 1 1 d .
Si7 Si 0.39022(14) 0.07604(10) 0.57319(7) 0.0312(4) Uani 1 1 d .
Si8 Si 0.27088(14) 0.10534(9) 0.65030(7) 0.0296(4) Uani 1 1 d .
Si9 Si 0.65540(17) 0.15505(12) 0.37857(9) 0.0449(6) Uani 1 1 d .
Si10 Si 0.55087(14) 0.09067(11) 0.30652(7) 0.0320(5) Uani 1 1 d .
Si11 Si 0.55681(16) -0.02817(15) 0.42696(8) 0.0444(6) Uani 1 1 d .
Si12 Si 0.60535(16) -0.12421(11) 0.35772(8) 0.0392(5) Uani 1 1 d .
Si13 Si 1.09521(15) 0.14174(10) 0.40392(7) 0.0317(5) Uani 1 1 d .
Si14 Si 1.07449(15) 0.13532(10) 0.30580(7) 0.0319(5) Uani 1 1 d .
Si15 Si 1.13506(14) -0.06430(10) 0.38291(7) 0.0301(4) Uani 1 1 d .
Si16 Si 1.00302(14) -0.04071(10) 0.45638(7) 0.0291(5) Uani 1 1 d .
Ge1 Ge 0.70608(6) 0.20374(4) 0.63743(3) 0.0250(2) Uani 1 1 d .
Ge2 Ge 0.40895(5) 0.20636(4) 0.62181(3) 0.0231(2) Uani 1 1 d .
Ge3 Ge 0.69339(6) 0.01176(4) 0.35550(3) 0.0252(2) Uani 1 1 d .
Ge4 Ge 0.98230(5) 0.03158(4) 0.36600(3) 0.02313(19) Uani 1 1 d .
Ru1 Ru 0.55176(3) 0.21277(2) 0.656869(18) 0.02355(15) Uani 1 1 d .
Ru2 Ru 0.84540(4) 0.00208(2) 0.33157(2) 0.02527(15) Uani 1 1 d .

loop_
_atom_site_aniso_label
_atom_site_aniso_U_11
_atom_site_aniso_U_22
_atom_site_aniso_U_33
_atom_site_aniso_U_23
_atom_site_aniso_U_13
_atom_site_aniso_U_12
C1 0.040(5) 0.039(4) 0.033(4) 0.000(4) -0.001(4) -0.001(4)
C2 0.049(5) 0.035(4) 0.037(4) 0.004(4) 0.004(4) 0.002(4)
C3 0.040(5) 0.028(4) 0.044(4) 0.012(3) 0.005(4) 0.006(3)
C4 0.059(6) 0.037(4) 0.061(6) 0.011(5) -0.034(5) -0.011(4)
C5 0.054(5) 0.034(4) 0.043(5) -0.009(4) -0.003(4) -0.010(4)
C6 0.037(5) 0.037(5) 0.057(5) 0.002(4) -0.001(4) -0.005(3)
C7 0.039(5) 0.043(5) 0.059(5) -0.014(4) 0.009(4) 0.012(4)
C8 0.046(5) 0.032(4) 0.068(6) 0.004(4) 0.009(5) 0.009(4)
C9 0.035(5) 0.034(5) 0.070(6) 0.010(4) 0.012(4) 0.001(3)
C10 0.034(4) 0.043(5) 0.052(5) 0.015(4) -0.008(4) -0.008(4)
C11 0.063(6) 0.046(5) 0.038(4) 0.005(4) -0.013(5) 0.016(5)
C12 0.035(5) 0.041(5) 0.072(6) 0.015(5) -0.022(5) 0.000(4)
C13 0.037(5) 0.056(6) 0.059(6) 0.007(5) -0.017(5) -0.018(4)
C14 0.060(6) 0.037(5) 0.039(4) 0.006(4) 0.005(4) -0.006(4)
C15 0.045(5) 0.047(5) 0.063(6) 0.018(5) -0.024(5) -0.003(4)
C16 0.029(4) 0.031(4) 0.089(8) 0.000(5) 0.008(5) 0.012(3)
C17 0.040(5) 0.039(4) 0.041(4) -0.005(4) 0.006(4) 0.001(4)
C18 0.032(4) 0.026(4) 0.079(7) -0.010(4) -0.004(4) -0.005(3)
C19 0.041(5) 0.059(6) 0.055(6) -0.017(5) 0.019(4) -0.013(4)
C20 0.054(6) 0.037(4) 0.044(5) -0.011(4) -0.004(4) -0.004(4)
C21 0.041(5) 0.033(5) 0.078(7) -0.017(5) -0.016(5) 0.004(4)
C22 0.034(5) 0.060(6) 0.037(4) 0.012(4) -0.004(4) -0.010(4)
C23 0.024(4) 0.035(4) 0.054(5) 0.005(4) -0.003(4) 0.000(3)
C24 0.044(5) 0.027(4) 0.051(5) 0.001(4) 0.023(4) -0.004(4)
C25 0.057(7) 0.054(6) 0.085(8) -0.035(6) -0.038(6) 0.012(5)
C26 0.040(5) 0.030(4) 0.120(11) -0.014(6) -0.031(6) 0.005(4)
C27 0.056(6) 0.057(6) 0.060(6) -0.017(5) -0.016(5) 0.024(5)
C28 0.033(4) 0.053(5) 0.046(5) 0.007(4) 0.002(4) 0.010(4)
C29 0.037(5) 0.060(6) 0.038(5) -0.002(4) -0.020(4) -0.005(4)
C30 0.027(4) 0.050(5) 0.051(5) 0.006(4) -0.004(4) 0.011(4)
C31 0.049(6) 0.114(10) 0.044(5) -0.033(6) -0.009(5) 0.035(7)
C32 0.027(5) 0.095(9) 0.050(6) 0.001(6) 0.012(4) 0.010(5)
C33 0.070(8) 0.108(11) 0.054(6) 0.039(7) 0.021(6) 0.021(7)
C34 0.039(5) 0.051(6) 0.076(7) -0.004(5) -0.012(5) -0.017(4)
C35 0.055(6) 0.045(6) 0.075(7) 0.019(5) -0.002(5) -0.002(5)
C36 0.041(5) 0.046(5) 0.044(5) -0.006(4) -0.009(4) -0.013(4)
C37 0.041(5) 0.039(5) 0.043(5) -0.011(4) -0.005(4) -0.003(4)
C38 0.052(5) 0.028(4) 0.061(6) -0.007(4) -0.013(5) -0.004(4)
C39 0.042(5) 0.033(4) 0.057(6) 0.006(4) -0.021(4) 0.001(4)
C40 0.039(4) 0.039(4) 0.032(4) 0.005(4) 0.000(3) 0.001(4)
C41 0.038(5) 0.054(6) 0.058(6) 0.010(5) 0.004(4) -0.023(4)
C42 0.047(5) 0.038(5) 0.054(6) 0.005(4) -0.013(5) 0.001(4)
C43 0.041(5) 0.028(4) 0.037(4) 0.007(3) 0.005(4) 0.004(3)
C44 0.025(4) 0.044(5) 0.061(5) 0.005(4) -0.003(4) 0.005(4)
C45 0.046(5) 0.024(4) 0.066(6) -0.004(4) -0.001(4) 0.011(3)
C46 0.039(5) 0.045(5) 0.038(5) 0.003(4) -0.009(4) -0.002(4)
C47 0.042(5) 0.036(5) 0.050(5) 0.013(4) 0.003(4) 0.003(4)
C48 0.038(5) 0.032(4) 0.035(4) -0.002(3) 0.007(4) 0.002(4)
C100 0.022(4) 0.045(5) 0.030(4) 0.005(4) 0.002(3) 0.007(3)
C101 0.024(4) 0.025(5) 0.047(5) 0.015(4) -0.005(3) 0.005(3)
C102 0.033(4) 0.020(3) 0.050(5) 0.008(3) -0.005(4) 0.002(3)
C200 0.022(4) 0.048(6) 0.046(5) 0.005(4) 0.005(3) -0.005(4)
C201 0.021(4) 0.051(6) 0.051(5) -0.017(5) -0.013(4) -0.007(3)
C202 0.021(4) 0.055(5) 0.059(6) -0.008(5) -0.006(4) 0.000(4)
N1 0.023(3) 0.025(3) 0.033(3) 0.000(3) 0.003(3) -0.008(2)
N2 0.023(3) 0.024(3) 0.043(4) -0.004(3) 0.004(3) 0.004(2)
N3 0.025(3) 0.016(3) 0.035(3) 0.000(3) -0.003(3) 0.003(2)
N4 0.025(3) 0.023(3) 0.028(3) -0.004(2) 0.000(3) 0.001(2)
N5 0.031(3) 0.029(3) 0.044(4) -0.009(3) -0.003(3) 0.010(3)
N6 0.028(3) 0.041(4) 0.027(3) -0.001(3) -0.001(3) 0.000(3)
N7 0.036(4) 0.017(3) 0.038(3) 0.002(3) -0.002(3) 0.002(2)
N8 0.025(3) 0.025(3) 0.033(3) 0.006(3) -0.004(3) 0.011(3)
O100 0.038(3) 0.026(3) 0.066(4) 0.009(3) 0.008(3) 0.004(2)
O101 0.038(4) 0.028(4) 0.093(6) -0.002(3) -0.017(3) 0.001(2)
O102 0.057(4) 0.048(4) 0.034(4) 0.000(3) 0.006(3) 0.002(3)
O200 0.036(3) 0.037(4) 0.095(6) 0.025(4) 0.005(4) 0.009(3)
O201 0.049(4) 0.024(3) 0.081(5) 0.015(3) -0.025(3) -0.004(3)
O202 0.038(4) 0.100(6) 0.051(4) -0.039(4) 0.002(3) -0.001(4)
Si1 0.0287(10) 0.0261(10) 0.0327(10) 0.0016(8) 0.0026(8) -0.0018(8)
Si2 0.0306(11) 0.0230(10) 0.0416(11) 0.0036(9) -0.0052(9) -0.0048(8)
Si3 0.0272(10) 0.0253(10) 0.0495(13) -0.0007(9) 0.0060(9) 0.0041(8)
Si4 0.0316(11) 0.0295(10) 0.0434(12) 0.0053(9) -0.0064(9) 0.0033(9)
Si5 0.0241(10) 0.0233(10) 0.0489(12) -0.0019(9) 0.0025(9) 0.0017(8)
Si6 0.0305(11) 0.0337(11) 0.0392(11) 0.0088(9) -0.0079(9) -0.0047(9)
Si7 0.0275(10) 0.0252(10) 0.0409(11) -0.0071(9) 0.0002(9) -0.0037(8)
Si8 0.0277(10) 0.0239(9) 0.0372(10) 0.0032(8) 0.0037(9) -0.0021(8)
Si9 0.0393(13) 0.0347(12) 0.0605(15) -0.0174(11) -0.0195(11) 0.0151(10)
Si10 0.0238(10) 0.0351(12) 0.0371(11) 0.0022(9) -0.0046(8) 0.0042(8)
Si11 0.0320(13) 0.0670(17) 0.0343(12) 0.0042(12) 0.0057(10) 0.0085(11)
Si12 0.0360(12) 0.0320(11) 0.0496(13) 0.0047(10) -0.0009(10) -0.0100(9)
Si13 0.0301(11) 0.0226(10) 0.0423(11) -0.0011(9) -0.0090(9) -0.0012(8)
Si14 0.0293(10) 0.0286(11) 0.0378(11) 0.0059(9) -0.0015(9) -0.0031(9)
Si15 0.0253(10) 0.0257(10) 0.0393(11) 0.0027(8) 0.0005(9) 0.0054(8)
Si16 0.0262(10) 0.0257(10) 0.0354(11) 0.0036(8) -0.0012(8) 0.0016(8)
Ge1 0.0202(4) 0.0212(4) 0.0335(4) 0.0008(3) 0.0002(3) 0.0004(3)
Ge2 0.0183(4) 0.0204(4) 0.0307(4) 0.0001(3) -0.0004(3) -0.0002(3)
Ge3 0.0199(4) 0.0243(4) 0.0314(4) -0.0018(3) -0.0022(3) 0.0015(3)
Ge4 0.0195(4) 0.0196(4) 0.0303(4) -0.0008(3) -0.0023(3) -0.0001(3)
Ru1 0.0195(3) 0.0200(3) 0.0312(3) 0.0003(2) -0.0018(2) -0.00051(19)
Ru2 0.0196(3) 0.0214(3) 0.0348(3) -0.0023(2) -0.0035(2) 0.00041(19)

loop_
_atom_type_symbol
_atom_type_description
_atom_type_scat_dispersion_real
_atom_type_scat_dispersion_imag
_atom_type_scat_source
C C 0.0181 0.0091 'International Tables Vol C Tables 4.2.6.8 and 6.1.1.4'
H H 0.0000 0.0000 'International Tables Vol C Tables 4.2.6.8 and 6.1.1.4'
N N 0.0311 0.0180 'International Tables Vol C Tables 4.2.6.8 and 6.1.1.4'
O O 0.0492 0.0322 'International Tables Vol C Tables 4.2.6.8 and 6.1.1.4'
Si Si 0.2541 0.3302 'International Tables Vol C Tables 4.2.6.8 and 6.1.1.4'
Ge Ge -1.0885 0.8855 'International Tables Vol C Tables 4.2.6.8 and 6.1.1.4'
Ru Ru 0.0552 3.2960 'International Tables Vol C Tables 4.2.6.8 and 6.1.1.4'

loop_
_geom_angle_atom_site_label_1
_geom_angle_atom_site_label_2
_geom_angle_atom_site_label_3
_geom_angle
Si1 C1 H1A 109.5
Si1 C1 H1B 109.5
H1A C1 H1B 109.5
Si1 C1 H1C 109.5
H1A C1 H1C 109.5
H1B C1 H1C 109.5
Si1 C2 H2A 109.5
Si1 C2 H2B 109.5
H2A C2 H2B 109.5
Si1 C2 H2C 109.5
H2A C2 H2C 109.5
H2B C2 H2C 109.5
Si1 C3 H3A 109.5
Si1 C3 H3B 109.5
H3A C3 H3B 109.5
Si1 C3 H3C 109.5
H3A C3 H3C 109.5
H3B C3 H3C 109.5
Si2 C4 H4A 109.5
Si2 C4 H4B 109.5
H4A C4 H4B 109.5
Si2 C4 H4C 109.5
H4A C4 H4C 109.5
H4B C4 H4C 109.5
Si2 C5 H5A 109.5
Si2 C5 H5B 109.5
H5A C5 H5B 109.5
Si2 C5 H5C 109.5
H5A C5 H5C 109.5
H5B C5 H5C 109.5
Si2 C6 H6A 109.5
Si2 C6 H6B 109.5
H6A C6 H6B 109.5
Si2 C6 H6C 109.5
H6A C6 H6C 109.5
H6B C6 H6C 109.5
Si3 C7 H7A 109.5
Si3 C7 H7B 109.5
H7A C7 H7B 109.5
Si3 C7 H7C 109.5
H7A C7 H7C 109.5
H7B C7 H7C 109.5
Si3 C8 H8A 109.5
Si3 C8 H8B 109.5
H8A C8 H8B 109.5
Si3 C8 H8C 109.5
H8A C8 H8C 109.5
H8B C8 H8C 109.5
Si3 C9 H9A 109.5
Si3 C9 H9B 109.5
H9A C9 H9B 109.5
Si3 C9 H9C 109.5
H9A C9 H9C 109.5
H9B C9 H9C 109.5
Si4 C10 H10A 109.5
Si4 C10 H10B 109.5
H10A C10 H10B 109.5
Si4 C10 H10C 109.5
H10A C10 H10C 109.5
H10B C10 H10C 109.5
Si4 C11 H11A 109.5
Si4 C11 H11B 109.5
H11A C11 H11B 109.5
Si4 C11 H11C 109.5
H11A C11 H11C 109.5
H11B C11 H11C 109.5
Si4 C12 H12A 109.5
Si4 C12 H12B 109.5
H12A C12 H12B 109.5
Si4 C12 H12C 109.5
H12A C12 H12C 109.5
H12B C12 H12C 109.5
Si6 C13 H13A 109.5
Si6 C13 H13B 109.5
H13A C13 H13B 109.5
Si6 C13 H13C 109.5
H13A C13 H13C 109.5
H13B C13 H13C 109.5
Si6 C14 H14A 109.5
Si6 C14 H14B 109.5
H14A C14 H14B 109.5
Si6 C14 H14C 109.5
H14A C14 H14C 109.5
H14B C14 H14C 109.5
Si6 C15 H15A 109.5
Si6 C15 H15B 109.5
H15A C15 H15B 109.5
Si6 C15 H15C 109.5
H15A C15 H15C 109.5
H15B C15 H15C 109.5
Si5 C16 H16A 109.5
Si5 C16 H16B 109.5
H16A C16 H16B 109.5
Si5 C16 H16C 109.5
H16A C16 H16C 109.5
H16B C16 H16C 109.5
Si5 C17 H17A 109.5
Si5 C17 H17B 109.5
H17A C17 H17B 109.5
Si5 C17 H17C 109.5
H17A C17 H17C 109.5
H17B C17 H17C 109.5
Si5 C18 H18A 109.5
Si5 C18 H18B 109.5
H18A C18 H18B 109.5
Si5 C18 H18C 109.5
H18A C18 H18C 109.5
H18B C18 H18C 109.5
Si7 C19 H19A 109.5
Si7 C19 H19B 109.5
H19A C19 H19B 109.5
Si7 C19 H19C 109.5
H19A C19 H19C 109.5
H19B C19 H19C 109.5
Si7 C20 H20A 109.5
Si7 C20 H20B 109.5
H20A C20 H20B 109.5
Si7 C20 H20C 109.5
H20A C20 H20C 109.5
H20B C20 H20C 109.5
Si7 C21 H21A 109.5
Si7 C21 H21B 109.5
H21A C21 H21B 109.5
Si7 C21 H21C 109.5
H21A C21 H21C 109.5
H21B C21 H21C 109.5
Si8 C22 H22A 109.5
Si8 C22 H22B 109.5
H22A C22 H22B 109.5
Si8 C22 H22C 109.5
H22A C22 H22C 109.5
H22B C22 H22C 109.5
Si8 C23 H23A 109.5
Si8 C23 H23B 109.5
H23A C23 H23B 109.5
Si8 C23 H23C 109.5
H23A C23 H23C 109.5
H23B C23 H23C 109.5
Si8 C24 H24A 109.5
Si8 C24 H24B 109.5
H24A C24 H24B 109.5
Si8 C24 H24C 109.5
H24A C24 H24C 109.5
H24B C24 H24C 109.5
Si9 C25 H25A 109.5
Si9 C25 H25B 109.5
H25A C25 H25B 109.5
Si9 C25 H25C 109.5
H25A C25 H25C 109.5
H25B C25 H25C 109.5
Si9 C26 H26A 109.5
Si9 C26 H26B 109.5
H26A C26 H26B 109.5
Si9 C26 H26C 109.5
H26A C26 H26C 109.5
H26B C26 H26C 109.5
Si9 C27 H27A 109.5
Si9 C27 H27B 109.5
H27A C27 H27B 109.5
Si9 C27 H27C 109.5
H27A C27 H27C 109.5
H27B C27 H27C 109.5
Si10 C28 H28A 109.5
Si10 C28 H28B 109.5
H28A C28 H28B 109.5
Si10 C28 H28C 109.5
H28A C28 H28C 109.5
H28B C28 H28C 109.5
Si10 C29 H29A 109.5
Si10 C29 H29B 109.5
H29A C29 H29B 109.5
Si10 C29 H29C 109.5
H29A C29 H29C 109.5
H29B C29 H29C 109.5
Si10 C30 H30A 109.5
Si10 C30 H30B 109.5
H30A C30 H30B 109.5
Si10 C30 H30C 109.5
H30A C30 H30C 109.5
H30B C30 H30C 109.5
Si11 C31 H31A 109.5
Si11 C31 H31B 109.5
H31A C31 H31B 109.5
Si11 C31 H31C 109.5
H31A C31 H31C 109.5
H31B C31 H31C 109.5
Si11 C32 H32A 109.5
Si11 C32 H32B 109.5
H32A C32 H32B 109.5
Si11 C32 H32C 109.5
H32A C32 H32C 109.5
H32B C32 H32C 109.5
Si11 C33 H33A 109.5
Si11 C33 H33B 109.5
H33A C33 H33B 109.5
Si11 C33 H33C 109.5
H33A C33 H33C 109.5
H33B C33 H33C 109.5
Si12 C34 H34A 109.5
Si12 C34 H34B 109.5
H34A C34 H34B 109.5
Si12 C34 H34C 109.5
H34A C34 H34C 109.5
H34B C34 H34C 109.5
Si12 C35 H35A 109.5
Si12 C35 H35B 109.5
H35A C35 H35B 109.5
Si12 C35 H35C 109.5
H35A C35 H35C 109.5
H35B C35 H35C 109.5
Si12 C36 H36A 109.5
Si12 C36 H36B 109.5
H36A C36 H36B 109.5
Si12 C36 H36C 109.5
H36A C36 H36C 109.5
H36B C36 H36C 109.5
Si13 C37 H37A 109.5
Si13 C37 H37B 109.5
H37A C37 H37B 109.5
Si13 C37 H37C 109.5
H37A C37 H37C 109.5
H37B C37 H37C 109.5
Si13 C38 H38A 109.5
Si13 C38 H38B 109.5
H38A C38 H38B 109.5
Si13 C38 H38C 109.5
H38A C38 H38C 109.5
H38B C38 H38C 109.5
Si13 C39 H39A 109.5
Si13 C39 H39B 109.5
H39A C39 H39B 109.5
Si13 C39 H39C 109.5
H39A C39 H39C 109.5
H39B C39 H39C 109.5
Si14 C40 H40A 109.5
Si14 C40 H40B 109.5
H40A C40 H40B 109.5
Si14 C40 H40C 109.5
H40A C40 H40C 109.5
H40B C40 H40C 109.5
Si14 C41 H41A 109.5
Si14 C41 H41B 109.5
H41A C41 H41B 109.5
Si14 C41 H41C 109.5
H41A C41 H41C 109.5
H41B C41 H41C 109.5
Si14 C42 H42A 109.5
Si14 C42 H42B 109.5
H42A C42 H42B 109.5
Si14 C42 H42C 109.5
H42A C42 H42C 109.5
H42B C42 H42C 109.5
Si15 C43 H43A 109.5
Si15 C43 H43B 109.5
H43A C43 H43B 109.5
Si15 C43 H43C 109.5
H43A C43 H43C 109.5
H43B C43 H43C 109.5
Si15 C44 H44A 109.5
Si15 C44 H44B 109.5
H44A C44 H44B 109.5
Si15 C44 H44C 109.5
H44A C44 H44C 109.5
H44B C44 H44C 109.5
Si15 C45 H45A 109.5
Si15 C45 H45B 109.5
H45A C45 H45B 109.5
Si15 C45 H45C 109.5
H45A C45 H45C 109.5
H45B C45 H45C 109.5
Si16 C46 H46A 109.5
Si16 C46 H46B 109.5
H46A C46 H46B 109.5
Si16 C46 H46C 109.5
H46A C46 H46C 109.5
H46B C46 H46C 109.5
Si16 C47 H47A 109.5
Si16 C47 H47B 109.5
H47A C47 H47B 109.5
Si16 C47 H47C 109.5
H47A C47 H47C 109.5
H47B C47 H47C 109.5
Si16 C48 H48A 109.5
Si16 C48 H48B 109.5
H48A C48 H48B 109.5
Si16 C48 H48C 109.5
H48A C48 H48C 109.5
H48B C48 H48C 109.5
O100 C100 Ru1 177.9(7)
O101 C101 Ru1 178.1(8)
O102 C102 Ru1 178.3(7)
O200 C200 Ru2 177.8(9)
O201 C201 Ru2 179.4(9)
O202 C202 Ru2 179.5(10)
Si2 N1 Si1 119.9(3)
Si2 N1 Ge1 115.8(3)
Si1 N1 Ge1 122.7(3)
Si3 N2 Si4 121.9(4)
Si3 N2 Ge1 116.2(4)
Si4 N2 Ge1 121.9(4)
Si5 N3 Si6 119.5(3)
Si5 N3 Ge2 121.5(4)
Si6 N3 Ge2 119.0(3)
Si7 N4 Si8 119.1(3)
Si7 N4 Ge2 122.1(3)
Si8 N4 Ge2 115.4(3)
Si9 N5 Si10 118.9(4)
Si9 N5 Ge3 122.8(4)
Si10 N5 Ge3 116.2(4)
Si12 N6 Si11 120.6(4)
Si12 N6 Ge3 121.2(4)
Si11 N6 Ge3 118.3(4)
Si14 N7 Si13 120.0(4)
Si14 N7 Ge4 123.4(4)
Si13 N7 Ge4 116.6(4)
Si15 N8 Si16 119.2(3)
Si15 N8 Ge4 115.0(4)
Si16 N8 Ge4 123.5(3)
N1 Si1 C3 112.0(4)
N1 Si1 C1 114.4(3)
C3 Si1 C1 104.5(4)
N1 Si1 C2 111.9(4)
C3 Si1 C2 107.8(4)
C1 Si1 C2 105.7(4)
N1 Si2 C5 111.0(4)
N1 Si2 C4 113.9(4)
C5 Si2 C4 103.9(5)
N1 Si2 C6 110.1(4)
C5 Si2 C6 109.6(4)
C4 Si2 C6 108.0(5)
N2 Si3 C9 113.3(4)
N2 Si3 C8 111.8(4)
C9 Si3 C8 106.4(4)
N2 Si3 C7 109.9(4)
C9 Si3 C7 109.7(5)
C8 Si3 C7 105.4(5)
N2 Si4 C10 112.6(4)
N2 Si4 C12 110.7(4)
C10 Si4 C12 108.4(4)
N2 Si4 C11 113.9(3)
C10 Si4 C11 105.2(5)
C12 Si4 C11 105.6(5)
N3 Si5 C16 109.9(4)
N3 Si5 C18 110.5(4)
C16 Si5 C18 109.7(4)
N3 Si5 C17 115.3(4)
C16 Si5 C17 104.2(5)
C18 Si5 C17 107.0(4)
N3 Si6 C13 113.1(4)
N3 Si6 C15 112.6(4)
C13 Si6 C15 106.1(5)
N3 Si6 C14 110.8(4)
C13 Si6 C14 109.6(5)
C15 Si6 C14 104.1(5)
N4 Si7 C19 112.0(4)
N4 Si7 C21 111.9(4)
C19 Si7 C21 106.7(5)
N4 Si7 C20 111.9(4)
C19 Si7 C20 107.7(5)
C21 Si7 C20 106.3(4)
N4 Si8 C23 110.2(4)
N4 Si8 C24 110.8(3)
C23 Si8 C24 107.5(4)
N4 Si8 C22 111.8(4)
C23 Si8 C22 110.0(4)
C24 Si8 C22 106.3(5)
N5 Si9 C25 113.4(4)
N5 Si9 C26 111.0(5)
C25 Si9 C26 105.9(6)
N5 Si9 C27 111.9(5)
C25 Si9 C27 106.0(5)
C26 Si9 C27 108.2(5)
N5 Si10 C29 112.0(4)
N5 Si10 C30 111.0(4)
C29 Si10 C30 106.9(5)
N5 Si10 C28 112.4(4)
C29 Si10 C28 104.6(5)
C30 Si10 C28 109.7(4)
N6 Si11 C32 111.8(4)
N6 Si11 C31 109.5(4)
C32 Si11 C31 111.5(6)
N6 Si11 C33 113.3(5)
C32 Si11 C33 105.7(6)
C31 Si11 C33 104.9(7)
N6 Si12 C34 109.9(4)
N6 Si12 C35 112.0(5)
C34 Si12 C35 107.1(5)
N6 Si12 C36 114.0(4)
C34 Si12 C36 105.3(5)
C35 Si12 C36 108.0(5)
N7 Si13 C39 112.4(4)
N7 Si13 C38 111.0(4)
C39 Si13 C38 106.8(4)
N7 Si13 C37 112.1(4)
C39 Si13 C37 110.0(5)
C38 Si13 C37 104.0(5)
N7 Si14 C42 113.0(4)
N7 Si14 C40 114.7(3)
C42 Si14 C40 106.5(4)
N7 Si14 C41 109.6(4)
C42 Si14 C41 107.4(5)
C40 Si14 C41 105.1(5)
N8 Si15 C45 112.0(4)
N8 Si15 C44 110.7(4)
C45 Si15 C44 108.0(4)
N8 Si15 C43 112.1(3)
C45 Si15 C43 105.4(5)
C44 Si15 C43 108.4(4)
N8 Si16 C47 112.5(4)
N8 Si16 C48 112.7(3)
C47 Si16 C48 105.2(4)
N8 Si16 C46 112.2(4)
C47 Si16 C46 106.0(4)
C48 Si16 C46 107.6(4)
N2 Ge1 N1 107.3(3)
N2 Ge1 Ru1 126.9(2)
N1 Ge1 Ru1 125.71(19)
N3 Ge2 N4 106.9(3)
N3 Ge2 Ru1 128.8(2)
N4 Ge2 Ru1 124.21(19)
N5 Ge3 N6 107.3(3)
N5 Ge3 Ru2 123.2(2)
N6 Ge3 Ru2 129.6(2)
N7 Ge4 N8 107.2(3)
N7 Ge4 Ru2 128.0(2)
N8 Ge4 Ru2 124.6(2)
C100 Ru1 C101 167.2(4)
C100 Ru1 C102 98.9(3)
C101 Ru1 C102 93.7(3)
C100 Ru1 Ge1 86.9(2)
C101 Ru1 Ge1 86.2(2)
C102 Ru1 Ge1 115.6(2)
C100 Ru1 Ge2 87.9(2)
C101 Ru1 Ge2 89.8(2)
C102 Ru1 Ge2 108.0(2)
Ge1 Ru1 Ge2 136.42(4)
C200 Ru2 C201 172.8(4)
C200 Ru2 C202 91.2(4)
C201 Ru2 C202 95.7(4)
C200 Ru2 Ge3 87.0(2)
C201 Ru2 Ge3 87.7(3)
C202 Ru2 Ge3 118.6(2)
C200 Ru2 Ge4 91.7(3)
C201 Ru2 Ge4 87.8(2)
C202 Ru2 Ge4 112.2(2)
Ge3 Ru2 Ge4 129.25(4)

loop_
_geom_bond_atom_site_label_1
_geom_bond_atom_site_label_2
_geom_bond_distance
C1 Si1 1.871(9)
C1 H1A 0.9600
C1 H1B 0.9600
C1 H1C 0.9600
C2 Si1 1.898(9)
C2 H2A 0.9600
C2 H2B 0.9600
C2 H2C 0.9600
C3 Si1 1.871(8)
C3 H3A 0.9600
C3 H3B 0.9600
C3 H3C 0.9600
C4 Si2 1.889(9)
C4 H4A 0.9600
C4 H4B 0.9600
C4 H4C 0.9600
C5 Si2 1.886(9)
C5 H5A 0.9600
C5 H5B 0.9600
C5 H5C 0.9600
C6 Si2 1.901(10)
C6 H6A 0.9600
C6 H6B 0.9600
C6 H6C 0.9600
C7 Si3 1.908(11)
C7 H7A 0.9600
C7 H7B 0.9600
C7 H7C 0.9600
C8 Si3 1.862(9)
C8 H8A 0.9600
C8 H8B 0.9600
C8 H8C 0.9600
C9 Si3 1.856(9)
C9 H9A 0.9600
C9 H9B 0.9600
C9 H9C 0.9600
C10 Si4 1.880(9)
C10 H10A 0.9600
C10 H10B 0.9600
C10 H10C 0.9600
C11 Si4 1.907(10)
C11 H11A 0.9600
C11 H11B 0.9600
C11 H11C 0.9600
C12 Si4 1.885(9)
C12 H12A 0.9600
C12 H12B 0.9600
C12 H12C 0.9600
C13 Si6 1.843(9)
C13 H13A 0.9600
C13 H13B 0.9600
C13 H13C 0.9600
C14 Si6 1.904(10)
C14 H14A 0.9600
C14 H14B 0.9600
C14 H14C 0.9600
C15 Si6 1.894(10)
C15 H15A 0.9600
C15 H15B 0.9600
C15 H15C 0.9600
C16 Si5 1.885(9)
C16 H16A 0.9600
C16 H16B 0.9600
C16 H16C 0.9600
C17 Si5 1.931(10)
C17 H17A 0.9600
C17 H17B 0.9600
C17 H17C 0.9600
C18 Si5 1.887(9)
C18 H18A 0.9600
C18 H18B 0.9600
C18 H18C 0.9600
C19 Si7 1.877(9)
C19 H19A 0.9600
C19 H19B 0.9600
C19 H19C 0.9600
C20 Si7 1.914(10)
C20 H20A 0.9600
C20 H20B 0.9600
C20 H20C 0.9600
C21 Si7 1.878(10)
C21 H21A 0.9600
C21 H21B 0.9600
C21 H21C 0.9600
C22 Si8 1.904(9)
C22 H22A 0.9600
C22 H22B 0.9600
C22 H22C 0.9600
C23 Si8 1.871(9)
C23 H23A 0.9600
C23 H23B 0.9600
C23 H23C 0.9600
C24 Si8 1.883(8)
C24 H24A 0.9600
C24 H24B 0.9600
C24 H24C 0.9600
C25 Si9 1.898(10)
C25 H25A 0.9600
C25 H25B 0.9600
C25 H25C 0.9600
C26 Si9 1.906(13)
C26 H26A 0.9600
C26 H26B 0.9600
C26 H26C 0.9600
C27 Si9 1.927(12)
C27 H27A 0.9600
C27 H27B 0.9600
C27 H27C 0.9600
C28 Si10 1.908(9)
C28 H28A 0.9600
C28 H28B 0.9600
C28 H28C 0.9600
C29 Si10 1.852(10)
C29 H29A 0.9600
C29 H29B 0.9600
C29 H29C 0.9600
C30 Si10 1.872(9)
C30 H30A 0.9600
C30 H30B 0.9600
C30 H30C 0.9600
C31 Si11 1.879(12)
C31 H31A 0.9600
C31 H31B 0.9600
C31 H31C 0.9600
C32 Si11 1.872(11)
C32 H32A 0.9600
C32 H32B 0.9600
C32 H32C 0.9600
C33 Si11 1.887(13)
C33 H33A 0.9600
C33 H33B 0.9600
C33 H33C 0.9600
C34 Si12 1.886(10)
C34 H34A 0.9600
C34 H34B 0.9600
C34 H34C 0.9600
C35 Si12 1.906(11)
C35 H35A 0.9600
C35 H35B 0.9600
C35 H35C 0.9600
C36 Si12 1.906(10)
C36 H36A 0.9600
C36 H36B 0.9600
C36 H36C 0.9600
C37 Si13 1.908(10)
C37 H37A 0.9600
C37 H37B 0.9600
C37 H37C 0.9600
C38 Si13 1.867(9)
C38 H38A 0.9600
C38 H38B 0.9600
C38 H38C 0.9600
C39 Si13 1.862(9)
C39 H39A 0.9600
C39 H39B 0.9600
C39 H39C 0.9600
C40 Si14 1.899(9)
C40 H40A 0.9600
C40 H40B 0.9600
C40 H40C 0.9600
C41 Si14 1.902(9)
C41 H41A 0.9600
C41 H41B 0.9600
C41 H41C 0.9600
C42 Si14 1.889(9)
C42 H42A 0.9600
C42 H42B 0.9600
C42 H42C 0.9600
C43 Si15 1.904(8)
C43 H43A 0.9600
C43 H43B 0.9600
C43 H43C 0.9600
C44 Si15 1.899(9)
C44 H44A 0.9600
C44 H44B 0.9600
C44 H44C 0.9600
C45 Si15 1.870(9)
C45 H45A 0.9600
C45 H45B 0.9600
C45 H45C 0.9600
C46 Si16 1.904(9)
C46 H46A 0.9600
C46 H46B 0.9600
C46 H46C 0.9600
C47 Si16 1.871(9)
C47 H47A 0.9600
C47 H47B 0.9600
C47 H47C 0.9600
C48 Si16 1.879(9)
C48 H48A 0.9600
C48 H48B 0.9600
C48 H48C 0.9600
C100 O100 1.144(11)
C100 Ru1 1.928(9)
C101 O101 1.115(11)
C101 Ru1 1.941(8)
C102 O102 1.192(12)
C102 Ru1 1.962(10)
C200 O200 1.166(12)
C200 Ru2 1.905(10)
C201 O201 1.173(12)
C201 Ru2 1.915(10)
C202 O202 1.172(13)
C202 Ru2 1.976(10)
N1 Si2 1.776(6)
N1 Si1 1.798(7)
N1 Ge1 1.894(6)
N2 Si3 1.788(7)
N2 Si4 1.813(7)
N2 Ge1 1.865(6)
N3 Si5 1.778(6)
N3 Si6 1.812(7)
N3 Ge2 1.862(6)
N4 Si7 1.772(6)
N4 Si8 1.799(6)
N4 Ge2 1.865(6)
N5 Si9 1.770(7)
N5 Si10 1.806(7)
N5 Ge3 1.856(6)
N6 Si12 1.760(7)
N6 Si11 1.791(7)
N6 Ge3 1.881(7)
N7 Si14 1.803(7)
N7 Si13 1.811(7)
N7 Ge4 1.855(6)
N8 Si15 1.763(6)
N8 Si16 1.808(7)
N8 Ge4 1.900(6)
Ge1 Ru1 2.3713(10)
Ge2 Ru1 2.3900(9)
Ge3 Ru2 2.3810(10)
Ge4 Ru2 2.3838(10)
